data_2234560
loop_
_publ_author_name
'Chen, Yi-Ning'
'Zhao, Xing-Dong'
'Deng, Jie'
'Li, Qin-Geng'

_publ_section_title
;
 <i>tert</i>-Butyl 6-amino-5-cyano-2-(2-methoxyethyl)nicotinate
;
_journal_coeditor_code CV5269
_journal_issue 5
_journal_name_full 'Acta Crystallographica Section E'
_journal_page_first o1375
_journal_paper_doi 10.1107/S1600536812014328
_journal_volume 68
_journal_year 2012
_chemical_formula_iupac 'C14 H19 N3 O3'
_chemical_formula_moiety 'C14 H19 N3 O3'
_chemical_formula_sum 'C14 H19 N3 O3'
_chemical_formula_weight 277.32
_chemical_melting_point 404.16
_chemical_name_systematic
;
<i>tert</i>-Butyl 6-amino-5-cyano-2-(2-methoxyethyl)nicotinate
;
_space_group_crystal_system monoclinic
_space_group_IT_number 15
_space_group_name_Hall '-C 2yc'
_space_group_name_H-M_alt 'C 1 2/c 1'
_symmetry_space_group_name_Hall '-C 2yc'
_symmetry_space_group_name_H-M 'C 1 2/c 1'
_atom_sites_solution_hydrogens geom
_atom_sites_solution_primary direct
_atom_sites_solution_secondary difmap
_cell_angle_alpha 90.00
_cell_angle_beta 99.853(3)
_cell_angle_gamma 90.00
_cell_formula_units_Z 8
_cell_length_a 10.1155(4)
_cell_length_b 15.2482(5)
_cell_length_c 19.4882(6)
_cell_measurement_reflns_used 2258
_cell_measurement_temperature 129.9
_cell_measurement_theta_max 29.0528
_cell_measurement_theta_min 2.8688
_cell_volume 2961.58(18)
_computing_cell_refinement
;
CrysAlis PRO (Agilent, 2010)
;
_computing_data_collection
;
CrysAlis PRO (Agilent, 2010)
;
_computing_data_reduction
;
CrysAlis PRO (Agilent, 2010)
;
_computing_molecular_graphics
;
OLEX2 (Dolomanov <i>et al.</i>, 2009)
;
_computing_publication_material
;
OLEX2 (Dolomanov <i>et al.</i>, 2009)
;
_computing_structure_refinement
;
SHELXL97 (Sheldrick, 2008)
;
_computing_structure_solution
;
SHELXS97 (Sheldrick, 2008)
;
_diffrn_ambient_temperature 129.9
_diffrn_detector_area_resol_mean 16.0874
_diffrn_measured_fraction_theta_full 0.998
_diffrn_measured_fraction_theta_max 0.998
_diffrn_measurement_device_type 'Agilent Xcalibur Eos'
_diffrn_measurement_method '\w scans'
_diffrn_radiation_monochromator graphite
_diffrn_radiation_type 'Mo K\a'
_diffrn_radiation_wavelength 0.7107
_diffrn_reflns_av_R_equivalents 0.0197
_diffrn_reflns_limit_h_max 11
_diffrn_reflns_limit_h_min -12
_diffrn_reflns_limit_k_max 10
_diffrn_reflns_limit_k_min -18
_diffrn_reflns_limit_l_max 23
_diffrn_reflns_limit_l_min -15
_diffrn_reflns_number 5419
_diffrn_reflns_theta_full 24.99
_diffrn_reflns_theta_max 24.99
_diffrn_reflns_theta_min 2.87
_exptl_absorpt_coefficient_mu 0.089
_exptl_absorpt_correction_T_max 1.00000
_exptl_absorpt_correction_T_min 0.90168
_exptl_absorpt_correction_type multi-scan
_exptl_absorpt_process_details
;
(CrysAlis PRO; Agilent, 2010)
;
_exptl_crystal_colour colourless
_exptl_crystal_density_diffrn 1.244
_exptl_crystal_density_method 'not measured'
_exptl_crystal_description block
_exptl_crystal_F_000 1184
_exptl_crystal_size_max 0.35
_exptl_crystal_size_mid 0.30
_exptl_crystal_size_min 0.30
_refine_diff_density_max 0.155
_refine_diff_density_min -0.220
_refine_ls_extinction_method none
_refine_ls_goodness_of_fit_ref 1.048
_refine_ls_hydrogen_treatment mixed
_refine_ls_matrix_type full
_refine_ls_number_parameters 191
_refine_ls_number_reflns 2608
_refine_ls_number_restraints 4
_refine_ls_restrained_S_all 1.049
_refine_ls_R_factor_all 0.0531
_refine_ls_R_factor_gt 0.0401
_refine_ls_shift/su_max 0.000
_refine_ls_shift/su_mean 0.000
_refine_ls_structure_factor_coef Fsqd
_refine_ls_weighting_details 'calc w=1/[\s^2^(Fo^2^)+(0.0438P)^2^+1.1844P] where P=(Fo^2^+2Fc^2^)/3'
_refine_ls_weighting_scheme calc
_refine_ls_wR_factor_gt 0.0919
_refine_ls_wR_factor_ref 0.1004
_reflns_number_gt 2094
_reflns_number_total 2608
_reflns_threshold_expression I>2sigma(I)
_cod_data_source_file cv5269.cif
_cod_data_source_block I
_cod_original_cell_volume 2961.59(18)
_cod_database_code 2234560
_cod_database_fobs_code 2234560

loop_
_space_group_symop_id
_space_group_symop_operation_xyz
1 'x, y, z'
2 '-x, y, -z+1/2'
3 'x+1/2, y+1/2, z'
4 '-x+1/2, y+1/2, -z+1/2'
5 '-x, -y, -z'
6 'x, -y, z-1/2'
7 '-x+1/2, -y+1/2, -z'
8 'x+1/2, -y+1/2, z-1/2'

loop_
_atom_site_type_symbol
_atom_site_label
_atom_site_fract_x
_atom_site_fract_y
_atom_site_fract_z
_atom_site_U_iso_or_equiv
_atom_site_adp_type
_atom_site_calc_flag
_atom_site_refinement_flags
_atom_site_occupancy
_atom_site_symmetry_multiplicity
O O1 0.21160(13) 0.04640(8) 0.29380(6) 0.0402(3) Uani d . 1 1
O O2 0.12016(10) 0.02438(7) 0.38946(5) 0.0280(3) Uani d . 1 1
O O3 0.33430(10) -0.04292(7) 0.12374(6) 0.0296(3) Uani d . 1 1
N N1 0.17189(12) -0.23015(8) 0.25819(6) 0.0241(3) Uani d . 1 1
N N2 0.16078(15) -0.36625(9) 0.30598(8) 0.0322(4) Uani d D 1 1
H H2A 0.1613(17) -0.4024(9) 0.3412(8) 0.039 Uiso d D 1 1
H H2B 0.1820(17) -0.3884(10) 0.2674(7) 0.039 Uiso d D 1 1
N N3 0.11844(14) -0.34153(10) 0.48130(7) 0.0367(4) Uani d . 1 1
C C1 0.15937(14) -0.27913(10) 0.31410(8) 0.0237(4) Uani d D 1 1
C C2 0.14474(14) -0.24020(10) 0.37841(8) 0.0233(4) Uani d . 1 1
C C3 0.14728(14) -0.15014(10) 0.38336(8) 0.0230(4) Uani d . 1 1
H H3 0.1386 -0.1227 0.4261 0.028 Uiso calc R 1 1
C C4 0.16250(13) -0.09908(10) 0.32599(8) 0.0218(3) Uani d . 1 1
C C5 0.17249(13) -0.14259(10) 0.26322(8) 0.0219(3) Uani d . 1 1
C C6 0.16804(14) -0.00242(11) 0.33331(8) 0.0250(4) Uani d . 1 1
C C7 0.13015(15) -0.29497(11) 0.43634(8) 0.0263(4) Uani d . 1 1
C C8 0.11812(17) 0.11866(10) 0.40839(9) 0.0303(4) Uani d . 1 1
C C9 0.0559(2) 0.11529(13) 0.47372(11) 0.0529(6) Uani d . 1 1
H H9A 0.0480 0.1749 0.4913 0.079 Uiso calc R 1 1
H H9B 0.1128 0.0802 0.5092 0.079 Uiso calc R 1 1
H H9C -0.0334 0.0886 0.4629 0.079 Uiso calc R 1 1
C C10 0.25917(19) 0.15437(14) 0.42359(11) 0.0505(5) Uani d . 1 1
H H10A 0.2974 0.1550 0.3806 0.076 Uiso calc R 1 1
H H10B 0.3143 0.1171 0.4583 0.076 Uiso calc R 1 1
H H10C 0.2575 0.2142 0.4417 0.076 Uiso calc R 1 1
C C11 0.03036(19) 0.16861(12) 0.35095(10) 0.0459(5) Uani d . 1 1
H H11A 0.0773 0.1751 0.3112 0.069 Uiso calc R 1 1
H H11B 0.0104 0.2268 0.3680 0.069 Uiso calc R 1 1
H H11C -0.0536 0.1364 0.3363 0.069 Uiso calc R 1 1
C C12 0.18509(14) -0.09710(11) 0.19592(8) 0.0247(4) Uani d . 1 1
H H12A 0.1426 -0.0385 0.1950 0.030 Uiso calc R 1 1
H H12B 0.1367 -0.1315 0.1563 0.030 Uiso calc R 1 1
C C13 0.33020(14) -0.08676(11) 0.18746(8) 0.0252(4) Uani d . 1 1
H H13A 0.3796 -0.0524 0.2268 0.030 Uiso calc R 1 1
H H13B 0.3732 -0.1451 0.1873 0.030 Uiso calc R 1 1
C C14 0.46425(17) -0.04423(13) 0.10532(10) 0.0417(5) Uani d . 1 1
H H14A 0.4621 -0.0133 0.0611 0.063 Uiso calc R 1 1
H H14B 0.4923 -0.1051 0.1004 0.063 Uiso calc R 1 1
H H14C 0.5280 -0.0152 0.1418 0.063 Uiso calc R 1 1

loop_
_atom_site_aniso_label
_atom_site_aniso_U_11
_atom_site_aniso_U_22
_atom_site_aniso_U_33
_atom_site_aniso_U_12
_atom_site_aniso_U_13
_atom_site_aniso_U_23
O1 0.0612(8) 0.0263(7) 0.0407(7) -0.0069(6) 0.0305(6) -0.0014(6)
O2 0.0394(6) 0.0213(6) 0.0262(6) -0.0012(5) 0.0138(5) -0.0030(5)
O3 0.0326(6) 0.0331(7) 0.0258(6) -0.0025(5) 0.0128(4) 0.0028(5)
N1 0.0260(7) 0.0240(7) 0.0236(7) -0.0005(6) 0.0082(5) -0.0018(6)
N2 0.0477(9) 0.0228(8) 0.0300(8) 0.0015(7) 0.0177(7) -0.0008(7)
N3 0.0444(9) 0.0367(9) 0.0296(8) -0.0065(7) 0.0077(6) 0.0051(7)
C1 0.0204(8) 0.0241(8) 0.0274(8) 0.0001(6) 0.0065(6) -0.0001(7)
C2 0.0225(8) 0.0249(8) 0.0235(8) 0.0001(6) 0.0066(6) 0.0007(7)
C3 0.0207(8) 0.0274(8) 0.0216(8) 0.0005(6) 0.0060(6) -0.0013(7)
C4 0.0185(7) 0.0245(8) 0.0231(8) 0.0004(6) 0.0059(6) -0.0003(7)
C5 0.0164(7) 0.0253(8) 0.0249(8) -0.0001(6) 0.0062(6) 0.0010(7)
C6 0.0241(8) 0.0274(9) 0.0248(8) -0.0003(7) 0.0078(6) -0.0009(7)
C7 0.0282(9) 0.0258(9) 0.0259(9) -0.0014(7) 0.0071(7) -0.0029(8)
C8 0.0399(9) 0.0211(8) 0.0324(9) -0.0023(7) 0.0132(7) -0.0071(8)
C9 0.0851(15) 0.0328(11) 0.0507(13) -0.0069(10) 0.0392(11) -0.0133(10)
C10 0.0487(12) 0.0491(12) 0.0533(13) -0.0149(10) 0.0076(9) -0.0227(11)
C11 0.0542(12) 0.0304(10) 0.0526(12) 0.0095(9) 0.0080(9) -0.0036(10)
C12 0.0259(8) 0.0268(9) 0.0219(8) -0.0008(7) 0.0052(6) -0.0002(7)
C13 0.0304(9) 0.0246(8) 0.0223(8) 0.0020(7) 0.0094(6) 0.0022(7)
C14 0.0431(11) 0.0426(11) 0.0470(11) 0.0023(9) 0.0290(8) 0.0050(10)

loop_
_atom_type_symbol
_atom_type_description
_atom_type_scat_dispersion_real
_atom_type_scat_dispersion_imag
_atom_type_scat_source
C C 0.0033 0.0016 'International Tables Vol C Tables 4.2.6.8 and 6.1.1.4'
H H 0.0000 0.0000 'International Tables Vol C Tables 4.2.6.8 and 6.1.1.4'
N N 0.0061 0.0033 'International Tables Vol C Tables 4.2.6.8 and 6.1.1.4'
O O 0.0106 0.0060 'International Tables Vol C Tables 4.2.6.8 and 6.1.1.4'

loop_
_geom_angle_atom_site_label_1
_geom_angle_atom_site_label_2
_geom_angle_atom_site_label_3
_geom_angle
C6 O2 C8 121.51(12)
C13 O3 C14 112.44(12)
C5 N1 C1 119.64(13)
H2A N2 H2B 117.1(16)
C1 N2 H2A 121.9(11)
C1 N2 H2B 119.3(11)
N1 C1 C2 121.50(14)
N2 C1 N1 116.81(14)
N2 C1 C2 121.69(15)
C1 C2 C7 119.56(14)
C3 C2 C1 118.44(14)
C3 C2 C7 121.99(14)
C2 C3 H3 119.8
C2 C3 C4 120.32(14)
C4 C3 H3 119.8
C3 C4 C5 117.88(14)
C3 C4 C6 119.12(13)
C5 C4 C6 123.00(14)
N1 C5 C4 122.18(14)
N1 C5 C12 113.27(13)
C4 C5 C12 124.55(14)
O1 C6 O2 123.89(15)
O1 C6 C4 124.35(14)
O2 C6 C4 111.76(13)
N3 C7 C2 177.52(17)
O2 C8 C9 101.62(13)
O2 C8 C10 110.20(14)
O2 C8 C11 109.60(13)
C10 C8 C9 111.25(16)
C10 C8 C11 112.31(16)
C11 C8 C9 111.34(16)
C8 C9 H9A 109.5
C8 C9 H9B 109.5
C8 C9 H9C 109.5
H9A C9 H9B 109.5
H9A C9 H9C 109.5
H9B C9 H9C 109.5
C8 C10 H10A 109.5
C8 C10 H10B 109.5
C8 C10 H10C 109.5
H10A C10 H10B 109.5
H10A C10 H10C 109.5
H10B C10 H10C 109.5
C8 C11 H11A 109.5
C8 C11 H11B 109.5
C8 C11 H11C 109.5
H11A C11 H11B 109.5
H11A C11 H11C 109.5
H11B C11 H11C 109.5
C5 C12 H12A 109.3
C5 C12 H12B 109.3
C5 C12 C13 111.75(12)
H12A C12 H12B 107.9
C13 C12 H12A 109.3
C13 C12 H12B 109.3
O3 C13 C12 108.60(12)
O3 C13 H13A 110.0
O3 C13 H13B 110.0
C12 C13 H13A 110.0
C12 C13 H13B 110.0
H13A C13 H13B 108.4
O3 C14 H14A 109.5
O3 C14 H14B 109.5
O3 C14 H14C 109.5
H14A C14 H14B 109.5
H14A C14 H14C 109.5
H14B C14 H14C 109.5

loop_
_geom_bond_atom_site_label_1
_geom_bond_atom_site_label_2
_geom_bond_distance
O1 C6 1.2072(18)
O2 C6 1.3342(17)
O2 C8 1.4852(19)
O3 C13 1.4170(18)
O3 C14 1.4209(18)
N1 C1 1.3447(19)
N1 C5 1.339(2)
N2 H2A 0.880(12)
N2 H2B 0.883(12)
N2 C1 1.338(2)
N3 C7 1.149(2)
C1 C2 1.417(2)
C2 C3 1.377(2)
C2 C7 1.432(2)
C3 H3 0.9500
C3 C4 1.392(2)
C4 C5 1.410(2)
C4 C6 1.481(2)
C5 C12 1.508(2)
C8 C9 1.515(2)
C8 C10 1.508(2)
C8 C11 1.510(2)
C9 H9A 0.9800
C9 H9B 0.9800
C9 H9C 0.9800
C10 H10A 0.9800
C10 H10B 0.9800
C10 H10C 0.9800
C11 H11A 0.9800
C11 H11B 0.9800
C11 H11C 0.9800
C12 H12A 0.9900
C12 H12B 0.9900
C12 C13 1.513(2)
C13 H13A 0.9900
C13 H13B 0.9900
C14 H14A 0.9800
C14 H14B 0.9800
C14 H14C 0.9800

loop_
_geom_hbond_atom_site_label_D
_geom_hbond_atom_site_label_H
_geom_hbond_atom_site_label_A
_geom_hbond_site_symmetry_A
_geom_hbond_distance_DH
_geom_hbond_distance_HA
_geom_hbond_distance_DA
_geom_hbond_angle_DHA
N2 H2A O3 4_545 0.880(12) 2.247(13) 3.0186(18) 146.3(15)
N2 H2B O1 4_545 0.883(12) 2.003(13) 2.8427(18) 158.5(16)

loop_
_geom_torsion_atom_site_label_1
_geom_torsion_atom_site_label_2
_geom_torsion_atom_site_label_3
_geom_torsion_atom_site_label_4
_geom_torsion
N1 C1 C2 C3 -1.8(2)
N1 C1 C2 C7 179.27(13)
N1 C5 C12 C13 -86.09(16)
N2 C1 C2 C3 178.53(14)
N2 C1 C2 C7 -0.4(2)
C1 N1 C5 C4 1.0(2)
C1 N1 C5 C12 -179.11(12)
C1 C2 C3 C4 0.7(2)
C1 C2 C7 N3 -3(4)
C2 C3 C4 C5 1.2(2)
C2 C3 C4 C6 -178.59(13)
C3 C2 C7 N3 18E1(10)
C3 C4 C5 N1 -2.1(2)
C3 C4 C5 C12 178.08(12)
C3 C4 C6 O1 161.74(15)
C3 C4 C6 O2 -17.62(19)
C4 C5 C12 C13 93.76(17)
C5 N1 C1 N2 -179.37(13)
C5 N1 C1 C2 0.9(2)
C5 C4 C6 O1 -18.0(2)
C5 C4 C6 O2 162.63(13)
C5 C12 C13 O3 -179.41(12)
C6 O2 C8 C9 179.74(14)
C6 O2 C8 C10 -62.23(19)
C6 O2 C8 C11 61.86(18)
C6 C4 C5 N1 177.67(13)
C6 C4 C5 C12 -2.2(2)
C7 C2 C3 C4 179.59(13)
C8 O2 C6 O1 -0.6(2)
C8 O2 C6 C4 178.73(12)
C14 O3 C13 C12 -169.39(13)
